data_4078780
loop_
_publ_author_name
'Lotz, Simon'
'van Jaarsveld, Nina A.'
'Liles, David C.'
'Crause, Chantelle'
'G\"orls, Helmar'
'Terblans, Yvette M.'

_publ_section_title
;
 Fischer Dinuclear and Mononuclear Bis-Carbene Complexes of Thiophene and
 Thiophene Derivatives
;
_journal_issue 15
_journal_name_full Organometallics
_journal_page_first 5371
_journal_paper_doi 10.1021/om300414y
_journal_volume 31
_journal_year 2012
_chemical_formula_moiety 'C17 H15 Cr N O6 S'
_chemical_formula_sum 'C17 H15 Cr N O6 S'
_chemical_formula_weight 413.36
_chemical_name_systematic
; 
[2,3-Di(ethoxymethylidenyl)-4-methyl-4-<i>H</i>-thienopyrrole](tetracarbonyl)
chromium   
;
_space_group_IT_number 2
_symmetry_cell_setting triclinic
_symmetry_space_group_name_Hall '-P 1'
_symmetry_space_group_name_H-M 'P -1'
_atom_sites_solution_hydrogens geom
_atom_sites_solution_primary direct
_atom_sites_solution_secondary difmap
_audit_creation_method SHELXL-97
_cell_angle_alpha 85.341(3)
_cell_angle_beta 89.251(3)
_cell_angle_gamma 83.935(3)
_cell_formula_units_Z 6
_cell_length_a 7.2443(3)
_cell_length_b 18.7946(9)
_cell_length_c 20.0564(5)
_cell_measurement_reflns_used 12040
_cell_measurement_temperature 183(2)
_cell_measurement_theta_max 27.46
_cell_measurement_theta_min 1.02
_cell_volume 2706.47(19)
_computing_cell_refinement 'HKL Scalepack (Otwinowski & Minor 1997)'
_computing_data_collection 'COLLECT (Nonius B.V. 1998)'
_computing_data_reduction ' HKL Denzo and Scalepack (Otwinowski & Minor 1997)'
_computing_molecular_graphics ' ORTEP-3 for Windows (Farrugia, 1997), POV-Ray (Cason, 2004)'
_computing_publication_material ' SHELXL-97, PLATON (Spek, 2009)'
_computing_structure_refinement 'SHELXL-97 (Sheldrick, 2008)'
_computing_structure_solution 'SHELXS-97 (Sheldrick, 2008)'
_diffrn_ambient_temperature 183(2)
_diffrn_measured_fraction_theta_full 0.986
_diffrn_measured_fraction_theta_max 0.972
_diffrn_measurement_device_type 'Nonius Kappa CCD'
_diffrn_measurement_method '\f and \w scans'
_diffrn_radiation_monochromator graphite
_diffrn_radiation_source 'fine-focus sealed tube'
_diffrn_radiation_type MoK\a
_diffrn_radiation_wavelength 0.71073
_diffrn_reflns_av_R_equivalents 0.0780
_diffrn_reflns_av_sigmaI/netI 0.1245
_diffrn_reflns_limit_h_max 9
_diffrn_reflns_limit_h_min -8
_diffrn_reflns_limit_k_max 19
_diffrn_reflns_limit_k_min -24
_diffrn_reflns_limit_l_max 26
_diffrn_reflns_limit_l_min -22
_diffrn_reflns_number 23805
_diffrn_reflns_theta_full 25.24
_diffrn_reflns_theta_max 27.46
_diffrn_reflns_theta_min 1.02
_exptl_absorpt_coefficient_mu 0.783
_exptl_absorpt_correction_T_max 0.932
_exptl_absorpt_correction_T_min 0.914
_exptl_absorpt_correction_type multi-scan
_exptl_absorpt_process_details 'Sortav (Blessing 1995)'
_exptl_crystal_colour red-orange
_exptl_crystal_density_diffrn 1.522
_exptl_crystal_density_method 'not measured'
_exptl_crystal_description prism
_exptl_crystal_F_000 1272
_exptl_crystal_size_max 0.12
_exptl_crystal_size_mid 0.10
_exptl_crystal_size_min 0.09
_refine_diff_density_max 0.748
_refine_diff_density_min -0.527
_refine_diff_density_rms 0.070
_refine_ls_extinction_method none
_refine_ls_goodness_of_fit_ref 0.856
_refine_ls_hydrogen_treatment constr
_refine_ls_matrix_type full
_refine_ls_number_parameters 706
_refine_ls_number_reflns 12040
_refine_ls_number_restraints 0
_refine_ls_restrained_S_all 0.856
_refine_ls_R_factor_all 0.0935
_refine_ls_R_factor_gt 0.0451
_refine_ls_shift/su_max 0.001
_refine_ls_shift/su_mean 0.000
_refine_ls_structure_factor_coef Fsqd
_refine_ls_weighting_details 'calc w=1/[\s^2^(Fo^2^)+(0.0321P)^2^+0.0000P] where P=(Fo^2^+2Fc^2^)/3'
_refine_ls_weighting_scheme calc
_refine_ls_wR_factor_gt 0.0930
_refine_ls_wR_factor_ref 0.1006
_reflns_number_gt 6344
_reflns_number_total 12040
_reflns_threshold_expression >2\s(I)
_cod_data_source_file om300414y_si_002.cif
_cod_data_source_block complex_10a_fo1430
_cod_original_cell_volume 2706.47(18)
_cod_database_code 4078780

loop_
_symmetry_equiv_pos_as_xyz
'x, y, z'
'-x, -y, -z'

loop_
_atom_site_label
_atom_site_type_symbol
_atom_site_fract_x
_atom_site_fract_y
_atom_site_fract_z
_atom_site_U_iso_or_equiv
_atom_site_adp_type
_atom_site_occupancy
_atom_site_symmetry_multiplicity
_atom_site_calc_flag
_atom_site_refinement_flags
Cr1 Cr 0.44442(6) 0.16503(2) 0.487190(17) 0.03160(12) Uani 1 1 d .
C1 C 0.4850(4) 0.12226(17) 0.40656(12) 0.0402(7) Uani 1 1 d .
O1 O 0.5066(3) 0.08766(12) 0.36083(8) 0.0564(6) Uani 1 1 d .
C2 C 0.3468(4) 0.07764(17) 0.51045(12) 0.0366(7) Uani 1 1 d .
O2 O 0.2856(3) 0.02331(12) 0.51785(9) 0.0479(5) Uani 1 1 d .
C3 C 0.6934(4) 0.13383(15) 0.51572(11) 0.0336(7) Uani 1 1 d .
O3 O 0.8421(3) 0.11828(11) 0.53349(9) 0.0454(5) Uani 1 1 d .
C4 C 0.2040(4) 0.20953(15) 0.46219(11) 0.0344(7) Uani 1 1 d .
O4 O 0.0602(3) 0.23720(12) 0.44794(8) 0.0494(6) Uani 1 1 d .
C5 C 0.4147(3) 0.20780(15) 0.57705(11) 0.0322(6) Uani 1 1 d .
O5 O 0.3842(3) 0.18200(10) 0.63969(7) 0.0385(5) Uani 1 1 d .
C6 C 0.5261(3) 0.26337(15) 0.46078(11) 0.0316(6) Uani 1 1 d .
O6 O 0.5938(2) 0.29778(10) 0.40629(7) 0.0384(5) Uani 1 1 d .
S1 S 0.52635(10) 0.40227(4) 0.50901(3) 0.03783(18) Uani 1 1 d .
C7 C 0.4951(3) 0.31192(14) 0.51265(11) 0.0297(6) Uani 1 1 d .
C8 C 0.4403(4) 0.28296(15) 0.57549(11) 0.0313(6) Uani 1 1 d .
C9 C 0.4258(3) 0.33803(16) 0.62149(11) 0.0326(7) Uani 1 1 d .
C10 C 0.4660(4) 0.40438(16) 0.59300(12) 0.0347(7) Uani 1 1 d .
C11 C 0.4432(4) 0.45530(17) 0.64173(13) 0.0443(8) Uani 1 1 d .
H11 H 0.4616 0.5048 0.6367 0.053 Uiso 1 1 calc R
C12 C 0.3882(4) 0.41605(18) 0.69813(13) 0.0446(8) Uani 1 1 d .
H12 H 0.3614 0.4356 0.7398 0.053 Uiso 1 1 calc R
N1 N 0.3764(3) 0.34558(13) 0.68722(9) 0.0358(6) Uani 1 1 d .
C13 C 0.3226(4) 0.29129(16) 0.73793(11) 0.0424(8) Uani 1 1 d .
H13A H 0.2819 0.3143 0.7785 0.064 Uiso 1 1 calc R
H13B H 0.4291 0.2556 0.7484 0.064 Uiso 1 1 calc R
H13C H 0.2207 0.2676 0.7209 0.064 Uiso 1 1 calc R
C14 C 0.3553(5) 0.10754(17) 0.65418(12) 0.0507(8) Uani 1 1 d .
H14A H 0.4592 0.0763 0.6359 0.061 Uiso 1 1 calc R
H14B H 0.2385 0.0974 0.6335 0.061 Uiso 1 1 calc R
C15 C 0.3451(5) 0.09319(19) 0.72954(13) 0.0724(11) Uani 1 1 d .
H15A H 0.3261 0.0428 0.7408 0.109 Uiso 1 1 calc R
H15B H 0.2412 0.1241 0.7470 0.109 Uiso 1 1 calc R
H15C H 0.4612 0.1034 0.7495 0.109 Uiso 1 1 calc R
C16 C 0.6403(4) 0.25655(17) 0.34834(11) 0.0445(8) Uani 1 1 d .
H16A H 0.5317 0.2334 0.3347 0.053 Uiso 1 1 calc R
H16B H 0.7439 0.2188 0.3591 0.053 Uiso 1 1 calc R
C17 C 0.6958(6) 0.3092(2) 0.29346(14) 0.0847(13) Uani 1 1 d .
H17A H 0.7281 0.2841 0.2533 0.127 Uiso 1 1 calc R
H17B H 0.8034 0.3316 0.3077 0.127 Uiso 1 1 calc R
H17C H 0.5922 0.3463 0.2836 0.127 Uiso 1 1 calc R
Cr21 Cr 0.24221(6) 0.17395(2) 0.167475(18) 0.03193(12) Uani 1 1 d .
C21 C 0.2153(4) 0.22128(16) 0.24583(12) 0.0388(7) Uani 1 1 d .
O21 O 0.2005(3) 0.25733(12) 0.29083(9) 0.0531(6) Uani 1 1 d .
C22 C 0.3393(4) 0.25999(17) 0.13701(12) 0.0370(7) Uani 1 1 d .
O22 O 0.3996(3) 0.31401(12) 0.12506(9) 0.0520(6) Uani 1 1 d .
C23 C 0.4833(4) 0.12833(16) 0.19152(11) 0.0356(7) Uani 1 1 d .
O23 O 0.6251(3) 0.09879(12) 0.20591(9) 0.0492(6) Uani 1 1 d .
C24 C -0.0094(4) 0.20451(15) 0.14398(11) 0.0357(7) Uani 1 1 d .
O24 O -0.1630(3) 0.21943(12) 0.13053(9) 0.0511(6) Uani 1 1 d .
C25 C 0.2569(4) 0.12606(15) 0.08003(11) 0.0327(7) Uani 1 1 d .
O25 O 0.2834(3) 0.14688(11) 0.01581(7) 0.0393(5) Uani 1 1 d .
C26 C 0.1586(4) 0.07826(15) 0.20036(11) 0.0311(6) Uani 1 1 d .
O26 O 0.0940(2) 0.04703(10) 0.25743(7) 0.0382(5) Uani 1 1 d .
S21 S 0.14428(10) -0.06396(4) 0.16082(3) 0.03850(18) Uani 1 1 d .
C27 C 0.1783(3) 0.02592(14) 0.15108(11) 0.0305(6) Uani 1 1 d .
C28 C 0.2254(3) 0.05102(15) 0.08600(11) 0.0305(6) Uani 1 1 d .
C29 C 0.2277(3) -0.00652(16) 0.04334(11) 0.0330(7) Uani 1 1 d .
C30 C 0.1895(4) -0.07159(16) 0.07615(12) 0.0358(7) Uani 1 1 d .
C31 C 0.1994(4) -0.12420(17) 0.03001(13) 0.0440(8) Uani 1 1 d .
H31 H 0.1788 -0.1732 0.0384 0.053 Uiso 1 1 calc R
C32 C 0.2450(4) -0.08962(18) -0.02957(13) 0.0446(8) Uani 1 1 d .
H32 H 0.2620 -0.1120 -0.0703 0.053 Uiso 1 1 calc R
N21 N 0.2628(3) -0.01912(14) -0.02309(10) 0.0376(6) Uani 1 1 d .
C33 C 0.3051(4) 0.03278(17) -0.07807(11) 0.0433(8) Uani 1 1 d .
H33A H 0.3178 0.0089 -0.1198 0.065 Uiso 1 1 calc R
H33B H 0.4215 0.0522 -0.0687 0.065 Uiso 1 1 calc R
H33C H 0.2042 0.0719 -0.0825 0.065 Uiso 1 1 calc R
C34 C 0.3181(4) 0.22043(16) -0.00398(12) 0.0457(8) Uani 1 1 d .
H34A H 0.4393 0.2303 0.0135 0.055 Uiso 1 1 calc R
H34B H 0.2197 0.2545 0.0139 0.055 Uiso 1 1 calc R
C35 C 0.3188(5) 0.22871(18) -0.07981(12) 0.0646(10) Uani 1 1 d .
H35A H 0.3423 0.2778 -0.0952 0.097 Uiso 1 1 calc R
H35B H 0.1981 0.2190 -0.0964 0.097 Uiso 1 1 calc R
H35C H 0.4166 0.1947 -0.0968 0.097 Uiso 1 1 calc R
C36 C 0.0529(4) 0.09146(16) 0.31327(11) 0.0429(8) Uani 1 1 d .
H36A H -0.0480 0.1300 0.3014 0.051 Uiso 1 1 calc R
H36B H 0.1643 0.1138 0.3254 0.051 Uiso 1 1 calc R
C37 C -0.0059(5) 0.04174(19) 0.37044(13) 0.0668(11) Uani 1 1 d .
H37A H -0.0348 0.0689 0.4096 0.100 Uiso 1 1 calc R
H37B H 0.0951 0.0038 0.3813 0.100 Uiso 1 1 calc R
H37C H -0.1163 0.0202 0.3576 0.100 Uiso 1 1 calc R
Cr41 Cr 0.15116(6) 0.51207(2) 0.155011(18) 0.03278(13) Uani 1 1 d .
C41 C 0.1795(4) 0.47871(16) 0.06948(12) 0.0381(7) Uani 1 1 d .
O41 O 0.1939(3) 0.45091(12) 0.01973(8) 0.0488(6) Uani 1 1 d .
C42 C 0.0550(4) 0.42315(17) 0.17221(12) 0.0354(7) Uani 1 1 d .
O42 O -0.0066(3) 0.36889(11) 0.17569(9) 0.0466(5) Uani 1 1 d .
C43 C 0.4026(4) 0.47695(16) 0.17790(12) 0.0385(7) Uani 1 1 d .
O43 O 0.5532(3) 0.45814(13) 0.19221(10) 0.0575(6) Uani 1 1 d .
C44 C -0.0917(5) 0.55874(16) 0.13690(11) 0.0393(7) Uani 1 1 d .
O44 O -0.2368(3) 0.58796(12) 0.12804(9) 0.0524(6) Uani 1 1 d .
C45 C 0.1250(4) 0.54767(15) 0.24788(11) 0.0314(6) Uani 1 1 d .
O45 O 0.0932(3) 0.51775(10) 0.30923(7) 0.0376(5) Uani 1 1 d .
C46 C 0.2358(4) 0.61108(16) 0.13514(11) 0.0387(7) Uani 1 1 d .
O46 O 0.3141(3) 0.64938(11) 0.08500(8) 0.0522(6) Uani 1 1 d .
S41 S 0.22051(10) 0.74674(4) 0.19125(3) 0.03796(18) Uani 1 1 d .
C47 C 0.1996(4) 0.65615(14) 0.18991(11) 0.0313(6) Uani 1 1 d .
C48 C 0.1472(3) 0.62201(15) 0.25096(11) 0.0304(6) Uani 1 1 d .
C49 C 0.1294(3) 0.67384(15) 0.30041(11) 0.0302(6) Uani 1 1 d .
C50 C 0.1641(4) 0.74237(16) 0.27579(12) 0.0352(7) Uani 1 1 d .
C51 C 0.1361(4) 0.78914(17) 0.32760(13) 0.0434(8) Uani 1 1 d .
H51 H 0.1494 0.8390 0.3252 0.052 Uiso 1 1 calc R
C52 C 0.0856(4) 0.74666(18) 0.38174(13) 0.0455(8) Uani 1 1 d .
H52 H 0.0578 0.7634 0.4246 0.055 Uiso 1 1 calc R
N41 N 0.0798(3) 0.67712(13) 0.36706(9) 0.0356(6) Uani 1 1 d .
C53 C 0.0278(4) 0.61952(16) 0.41437(11) 0.0415(8) Uani 1 1 d .
H53A H -0.0100 0.6391 0.4569 0.062 Uiso 1 1 calc R
H53B H 0.1342 0.5831 0.4219 0.062 Uiso 1 1 calc R
H53C H -0.0757 0.5977 0.3962 0.062 Uiso 1 1 calc R
C54 C 0.0641(5) 0.44242(16) 0.31886(12) 0.0506(8) Uani 1 1 d .
H54A H 0.1700 0.4125 0.3002 0.061 Uiso 1 1 calc R
H54B H -0.0506 0.4337 0.2959 0.061 Uiso 1 1 calc R
C55 C 0.0475(5) 0.42388(19) 0.39292(12) 0.0697(11) Uani 1 1 d .
H55A H 0.0285 0.3731 0.4012 0.105 Uiso 1 1 calc R
H55B H -0.0583 0.4535 0.4107 0.105 Uiso 1 1 calc R
H55C H 0.1615 0.4330 0.4151 0.105 Uiso 1 1 calc R
C56 C 0.3824(5) 0.61327(19) 0.02448(13) 0.0575(9) Uani 1 1 d .
H56A H 0.4962 0.6331 0.0068 0.069 Uiso 1 1 calc R
H56B H 0.4115 0.5610 0.0357 0.069 Uiso 1 1 calc R
C57 C 0.2341(5) 0.6267(2) -0.02514(15) 0.0803(12) Uani 1 1 d .
H57A H 0.2741 0.6041 -0.0660 0.120 Uiso 1 1 calc R
H57B H 0.2060 0.6785 -0.0355 0.120 Uiso 1 1 calc R
H57C H 0.1227 0.6064 -0.0072 0.120 Uiso 1 1 calc R

loop_
_atom_site_aniso_label
_atom_site_aniso_U_11
_atom_site_aniso_U_22
_atom_site_aniso_U_33
_atom_site_aniso_U_23
_atom_site_aniso_U_13
_atom_site_aniso_U_12
Cr1 0.0352(3) 0.0302(3) 0.0300(2) -0.00368(18) 0.00246(17) -0.0055(2)
C1 0.0406(18) 0.043(2) 0.0366(15) 0.0020(13) -0.0012(12) -0.0074(16)
O1 0.0681(16) 0.0640(17) 0.0401(11) -0.0206(11) 0.0025(10) -0.0083(13)
C2 0.0366(18) 0.036(2) 0.0368(14) -0.0053(13) 0.0022(11) -0.0013(16)
O2 0.0522(14) 0.0334(14) 0.0594(12) -0.0059(10) 0.0086(10) -0.0102(12)
C3 0.0450(19) 0.0263(17) 0.0305(13) -0.0052(11) 0.0034(12) -0.0063(15)
O3 0.0413(13) 0.0392(14) 0.0561(12) -0.0073(9) -0.0081(9) -0.0022(11)
C4 0.0418(19) 0.0310(18) 0.0313(13) -0.0019(11) 0.0041(12) -0.0092(16)
O4 0.0419(14) 0.0547(16) 0.0499(11) 0.0032(10) -0.0010(9) -0.0024(12)
C5 0.0257(15) 0.0372(19) 0.0328(13) 0.0021(11) 0.0022(10) -0.0034(14)
O5 0.0501(13) 0.0358(13) 0.0298(9) 0.0010(8) 0.0064(8) -0.0081(11)
C6 0.0299(16) 0.0347(18) 0.0299(13) 0.0018(11) -0.0003(10) -0.0054(14)
O6 0.0453(12) 0.0394(13) 0.0315(9) -0.0016(8) 0.0063(8) -0.0112(10)
S1 0.0399(4) 0.0315(5) 0.0433(4) -0.0023(3) 0.0013(3) -0.0099(4)
C7 0.0284(15) 0.0267(17) 0.0342(13) 0.0002(11) -0.0010(10) -0.0058(13)
C8 0.0300(16) 0.0336(18) 0.0300(13) -0.0004(11) -0.0002(10) -0.0037(14)
C9 0.0241(15) 0.0367(19) 0.0372(14) -0.0075(12) -0.0019(10) -0.0001(14)
C10 0.0296(16) 0.0350(19) 0.0418(14) -0.0099(12) 0.0004(11) -0.0089(14)
C11 0.0398(19) 0.041(2) 0.0554(17) -0.0160(14) -0.0003(13) -0.0088(16)
C12 0.0382(18) 0.053(2) 0.0460(16) -0.0215(15) -0.0021(13) -0.0055(17)
N1 0.0331(14) 0.0416(16) 0.0337(12) -0.0096(10) -0.0005(9) -0.0033(12)
C13 0.0415(18) 0.053(2) 0.0322(14) -0.0055(13) 0.0027(12) 0.0002(16)
C14 0.074(2) 0.037(2) 0.0409(16) 0.0067(13) 0.0061(14) -0.0144(19)
C15 0.117(3) 0.059(3) 0.0417(17) 0.0078(15) 0.0027(17) -0.022(2)
C16 0.052(2) 0.051(2) 0.0323(14) -0.0062(13) 0.0087(12) -0.0113(17)
C17 0.129(4) 0.091(3) 0.0419(19) -0.0102(18) 0.0319(19) -0.049(3)
Cr21 0.0353(3) 0.0295(3) 0.0313(2) -0.00343(18) 0.00259(17) -0.0045(2)
C21 0.0392(18) 0.0361(19) 0.0410(15) 0.0010(13) -0.0018(12) -0.0059(15)
O21 0.0682(15) 0.0506(15) 0.0430(11) -0.0175(10) 0.0000(9) -0.0075(13)
C22 0.0349(18) 0.038(2) 0.0389(15) -0.0055(13) 0.0058(11) -0.0045(16)
O22 0.0555(15) 0.0379(14) 0.0640(13) -0.0041(10) 0.0102(10) -0.0126(13)
C23 0.0438(19) 0.0325(18) 0.0318(13) -0.0040(11) 0.0048(12) -0.0102(16)
O23 0.0397(13) 0.0564(16) 0.0485(11) 0.0019(10) 0.0001(9) 0.0036(12)
C24 0.045(2) 0.0284(18) 0.0337(14) -0.0041(11) 0.0048(12) -0.0047(16)
O24 0.0403(14) 0.0440(15) 0.0683(13) -0.0029(10) -0.0053(10) -0.0016(12)
C25 0.0284(16) 0.0365(18) 0.0317(13) 0.0031(12) -0.0004(10) -0.0012(14)
O25 0.0472(13) 0.0404(13) 0.0304(9) -0.0007(8) 0.0043(8) -0.0064(11)
C26 0.0287(16) 0.0344(18) 0.0301(13) 0.0013(11) -0.0002(10) -0.0066(14)
O26 0.0488(12) 0.0364(12) 0.0302(9) -0.0014(8) 0.0074(8) -0.0098(10)
S21 0.0417(5) 0.0319(5) 0.0431(4) -0.0041(3) 0.0040(3) -0.0087(4)
C27 0.0317(16) 0.0258(16) 0.0343(13) -0.0027(11) 0.0012(11) -0.0035(13)
C28 0.0254(15) 0.0339(18) 0.0314(13) -0.0027(11) 0.0021(10) 0.0000(14)
C29 0.0231(15) 0.0375(19) 0.0391(14) -0.0111(12) 0.0012(11) -0.0008(14)
C30 0.0288(16) 0.0380(19) 0.0426(14) -0.0098(13) 0.0042(11) -0.0080(14)
C31 0.0432(19) 0.037(2) 0.0554(17) -0.0139(14) 0.0084(13) -0.0120(16)
C32 0.0364(18) 0.048(2) 0.0528(17) -0.0242(15) 0.0009(13) -0.0059(17)
N21 0.0308(14) 0.0435(17) 0.0398(12) -0.0121(11) 0.0037(9) -0.0032(12)
C33 0.0411(18) 0.054(2) 0.0344(14) -0.0075(13) 0.0022(12) -0.0027(17)
C34 0.061(2) 0.0343(19) 0.0396(15) 0.0075(13) 0.0066(13) -0.0044(17)
C35 0.099(3) 0.056(2) 0.0379(16) 0.0083(14) 0.0043(15) -0.011(2)
C36 0.052(2) 0.046(2) 0.0319(14) -0.0081(13) 0.0054(12) -0.0088(17)
C37 0.096(3) 0.072(3) 0.0376(17) -0.0117(16) 0.0223(16) -0.030(2)
Cr41 0.0418(3) 0.0280(3) 0.0291(2) -0.00432(17) 0.00203(17) -0.0047(2)
C41 0.0357(17) 0.042(2) 0.0369(14) -0.0007(13) 0.0012(11) -0.0067(15)
O41 0.0540(14) 0.0604(16) 0.0342(10) -0.0185(9) 0.0040(8) -0.0058(12)
C42 0.0390(18) 0.0305(18) 0.0365(14) -0.0026(12) 0.0014(11) -0.0021(16)
O42 0.0545(14) 0.0327(13) 0.0542(11) -0.0043(10) 0.0038(9) -0.0123(12)
C43 0.048(2) 0.0305(18) 0.0381(15) -0.0082(12) 0.0019(13) -0.0063(17)
O43 0.0455(15) 0.0520(16) 0.0757(14) -0.0092(11) -0.0087(11) -0.0046(13)
C44 0.064(2) 0.0305(18) 0.0244(13) -0.0064(11) 0.0052(13) -0.0079(17)
O44 0.0524(15) 0.0555(17) 0.0464(11) -0.0074(10) -0.0028(10) 0.0103(13)
C45 0.0309(16) 0.0313(18) 0.0311(13) 0.0030(11) -0.0014(10) -0.0029(14)
O45 0.0483(13) 0.0342(12) 0.0303(9) -0.0007(8) 0.0014(8) -0.0070(10)
C46 0.0489(19) 0.0356(19) 0.0319(14) 0.0016(12) 0.0015(12) -0.0087(16)
O46 0.0789(16) 0.0404(14) 0.0399(10) -0.0058(9) 0.0149(10) -0.0188(13)
S41 0.0422(5) 0.0298(4) 0.0432(4) -0.0051(3) 0.0032(3) -0.0089(4)
C47 0.0325(16) 0.0248(16) 0.0370(14) -0.0030(11) -0.0007(11) -0.0041(14)
C48 0.0287(15) 0.0336(18) 0.0296(13) -0.0051(11) 0.0002(10) -0.0049(14)
C49 0.0256(15) 0.0327(18) 0.0342(13) -0.0105(11) 0.0004(10) -0.0058(13)
C50 0.0253(16) 0.042(2) 0.0413(14) -0.0137(13) 0.0019(11) -0.0075(15)
C51 0.0398(18) 0.038(2) 0.0563(17) -0.0206(14) 0.0029(13) -0.0088(16)
C52 0.0346(18) 0.062(2) 0.0442(16) -0.0262(15) 0.0037(12) -0.0067(17)
N41 0.0309(14) 0.0440(16) 0.0337(11) -0.0121(10) 0.0010(9) -0.0051(12)
C53 0.0394(18) 0.055(2) 0.0311(14) -0.0054(13) 0.0024(11) -0.0092(16)
C54 0.076(2) 0.036(2) 0.0405(16) 0.0069(13) 0.0006(14) -0.0150(19)
C55 0.117(3) 0.053(2) 0.0408(17) 0.0092(15) -0.0051(17) -0.025(2)
C56 0.061(2) 0.060(3) 0.0540(18) -0.0031(16) 0.0102(15) -0.023(2)
C57 0.091(3) 0.087(3) 0.065(2) 0.006(2) -0.0194(19) -0.030(3)

loop_
_atom_type_symbol
_atom_type_description
_atom_type_scat_dispersion_real
_atom_type_scat_dispersion_imag
_atom_type_scat_source
C C 0.0033 0.0016 'International Tables Vol C Tables 4.2.6.8 and 6.1.1.4'
H H 0.0000 0.0000 'International Tables Vol C Tables 4.2.6.8 and 6.1.1.4'
N N 0.0061 0.0033 'International Tables Vol C Tables 4.2.6.8 and 6.1.1.4'
O O 0.0106 0.0060 'International Tables Vol C Tables 4.2.6.8 and 6.1.1.4'
S S 0.1246 0.1234 'International Tables Vol C Tables 4.2.6.8 and 6.1.1.4'
Cr Cr 0.3209 0.6236 'International Tables Vol C Tables 4.2.6.8 and 6.1.1.4'

loop_
_geom_angle_atom_site_label_1
_geom_angle_atom_site_label_2
_geom_angle_atom_site_label_3
_geom_angle
C1 Cr1 C2 80.68(12)
C1 Cr1 C4 93.90(11)
C2 Cr1 C4 90.70(12)
C1 Cr1 C3 91.46(11)
C2 Cr1 C3 96.50(12)
C4 Cr1 C3 171.65(12)
C1 Cr1 C6 100.19(11)
C2 Cr1 C6 174.88(11)
C4 Cr1 C6 84.21(11)
C3 Cr1 C6 88.54(11)
C1 Cr1 C5 176.45(12)
C2 Cr1 C5 98.71(11)
C4 Cr1 C5 89.60(10)
C3 Cr1 C5 85.13(10)
C6 Cr1 C5 80.74(10)
O1 C1 Cr1 171.5(3)
O2 C2 Cr1 173.0(2)
O3 C3 Cr1 177.0(2)
O4 C4 Cr1 178.7(2)
O5 C5 C8 110.0(2)
O5 C5 Cr1 135.0(2)
C8 C5 Cr1 114.86(16)
C5 O5 C14 120.4(2)
O6 C6 C7 109.5(2)
O6 C6 Cr1 137.37(18)
C7 C6 Cr1 113.05(17)
C6 O6 C16 117.7(2)
C7 S1 C10 90.11(13)
C8 C7 C6 117.0(2)
C8 C7 S1 114.56(18)
C6 C7 S1 128.33(18)
C7 C8 C9 109.2(2)
C7 C8 C5 113.4(2)
C9 C8 C5 137.4(2)
N1 C9 C10 108.0(2)
N1 C9 C8 138.3(3)
C10 C9 C8 113.7(2)
C9 C10 C11 109.4(2)
C9 C10 S1 112.4(2)
C11 C10 S1 138.2(2)
C12 C11 C10 103.6(3)
C12 C11 H11 128.2
C10 C11 H11 128.2
N1 C12 C11 112.3(2)
N1 C12 H12 123.8
C11 C12 H12 123.8
C12 N1 C9 106.7(2)
C12 N1 C13 124.5(2)
C9 N1 C13 128.8(2)
N1 C13 H13A 109.5
N1 C13 H13B 109.5
H13A C13 H13B 109.5
N1 C13 H13C 109.5
H13A C13 H13C 109.5
H13B C13 H13C 109.5
O5 C14 C15 107.8(2)
O5 C14 H14A 110.2
C15 C14 H14A 110.2
O5 C14 H14B 110.2
C15 C14 H14B 110.2
H14A C14 H14B 108.5
C14 C15 H15A 109.5
C14 C15 H15B 109.5
H15A C15 H15B 109.5
C14 C15 H15C 109.5
H15A C15 H15C 109.5
H15B C15 H15C 109.5
O6 C16 C17 106.3(2)
O6 C16 H16A 110.5
C17 C16 H16A 110.5
O6 C16 H16B 110.5
C17 C16 H16B 110.5
H16A C16 H16B 108.7
C16 C17 H17A 109.5
C16 C17 H17B 109.5
H17A C17 H17B 109.5
C16 C17 H17C 109.5
H17A C17 H17C 109.5
H17B C17 H17C 109.5
C21 Cr21 C22 80.96(12)
C21 Cr21 C24 90.89(11)
C22 Cr21 C24 96.63(12)
C21 Cr21 C23 93.26(11)
C22 Cr21 C23 91.93(12)
C24 Cr21 C23 170.99(12)
C21 Cr21 C26 100.13(11)
C22 Cr21 C26 175.58(12)
C24 Cr21 C26 87.66(12)
C23 Cr21 C26 83.74(11)
C21 Cr21 C25 176.46(11)
C22 Cr21 C25 98.41(11)
C24 Cr21 C25 85.72(10)
C23 Cr21 C25 90.24(10)
C26 Cr21 C25 80.76(10)
O21 C21 Cr21 173.0(3)
O22 C22 Cr21 173.1(2)
O23 C23 Cr21 177.6(3)
O24 C24 Cr21 176.6(3)
O25 C25 C28 109.1(2)
O25 C25 Cr21 135.9(2)
C28 C25 Cr21 114.90(16)
C25 O25 C34 120.3(2)
O26 C26 C27 108.5(2)
O26 C26 Cr21 137.82(18)
C27 C26 Cr21 113.62(17)
C26 O26 C36 118.0(2)
C27 S21 C30 90.23(13)
C28 C27 C26 116.6(2)
C28 C27 S21 114.84(19)
C26 C27 S21 128.57(18)
C27 C28 C29 109.0(2)
C27 C28 C25 113.3(2)
C29 C28 C25 137.7(2)
N21 C29 C30 106.7(2)
N21 C29 C28 139.1(3)
C30 C29 C28 114.1(2)
C29 C30 C31 109.2(2)
C29 C30 S21 111.8(2)
C31 C30 S21 139.0(2)
C32 C31 C30 105.1(3)
C32 C31 H31 127.5
C30 C31 H31 127.5
N21 C32 C31 111.5(2)
N21 C32 H32 124.3
C31 C32 H32 124.3
C32 N21 C29 107.5(2)
C32 N21 C33 124.7(2)
C29 N21 C33 127.7(2)
N21 C33 H33A 109.5
N21 C33 H33B 109.5
H33A C33 H33B 109.5
N21 C33 H33C 109.5
H33A C33 H33C 109.5
H33B C33 H33C 109.5
O25 C34 C35 107.0(2)
O25 C34 H34A 110.3
C35 C34 H34A 110.3
O25 C34 H34B 110.3
C35 C34 H34B 110.3
H34A C34 H34B 108.6
C34 C35 H35A 109.5
C34 C35 H35B 109.5
H35A C35 H35B 109.5
C34 C35 H35C 109.5
H35A C35 H35C 109.5
H35B C35 H35C 109.5
O26 C36 C37 106.0(2)
O26 C36 H36A 110.5
C37 C36 H36A 110.5
O26 C36 H36B 110.5
C37 C36 H36B 110.5
H36A C36 H36B 108.7
C36 C37 H37A 109.5
C36 C37 H37B 109.5
H37A C37 H37B 109.5
C36 C37 H37C 109.5
H37A C37 H37C 109.5
H37B C37 H37C 109.5
C41 Cr41 C42 80.96(11)
C41 Cr41 C44 93.49(11)
C42 Cr41 C44 90.81(12)
C41 Cr41 C43 91.68(11)
C42 Cr41 C43 95.67(12)
C44 Cr41 C43 172.28(12)
C41 Cr41 C45 179.05(12)
C42 Cr41 C45 99.20(11)
C44 Cr41 C45 87.44(10)
C43 Cr41 C45 87.38(10)
C41 Cr41 C46 99.25(11)
C42 Cr41 C46 175.88(12)
C44 Cr41 C46 85.07(12)
C43 Cr41 C46 88.44(12)
C45 Cr41 C46 80.66(10)
O41 C41 Cr41 172.7(3)
O42 C42 Cr41 172.9(2)
O43 C43 Cr41 177.8(3)
O44 C44 Cr41 177.6(2)
O45 C45 C48 109.9(2)
O45 C45 Cr41 135.2(2)
C48 C45 Cr41 114.90(16)
C45 O45 C54 120.15(19)
O46 C46 C47 108.2(2)
O46 C46 Cr41 139.12(19)
C47 C46 Cr41 112.67(18)
C46 O46 C56 119.2(2)
C47 S41 C50 90.12(13)
C48 C47 C46 116.4(2)
C48 C47 S41 115.04(18)
C46 C47 S41 128.49(19)
C47 C48 C45 113.9(2)
C47 C48 C49 108.6(2)
C45 C48 C49 137.5(2)
N41 C49 C50 107.4(2)
N41 C49 C48 138.7(3)
C50 C49 C48 113.9(2)
C49 C50 C51 109.1(2)
C49 C50 S41 112.30(19)
C51 C50 S41 138.6(2)
C52 C51 C50 104.6(3)
C52 C51 H51 127.7
C50 C51 H51 127.7
C51 C52 N41 112.0(2)
C51 C52 H52 124.0
N41 C52 H52 124.0
C52 N41 C49 107.0(2)
C52 N41 C53 124.7(2)
C49 N41 C53 128.4(2)
N41 C53 H53A 109.5
N41 C53 H53B 109.5
H53A C53 H53B 109.5
N41 C53 H53C 109.5
H53A C53 H53C 109.5
H53B C53 H53C 109.5
O45 C54 C55 107.4(2)
O45 C54 H54A 110.2
C55 C54 H54A 110.2
O45 C54 H54B 110.2
C55 C54 H54B 110.2
H54A C54 H54B 108.5
C54 C55 H55A 109.5
C54 C55 H55B 109.5
H55A C55 H55B 109.5
C54 C55 H55C 109.5
H55A C55 H55C 109.5
H55B C55 H55C 109.5
C57 C56 O46 107.0(3)
C57 C56 H56A 110.3
O46 C56 H56A 110.3
C57 C56 H56B 110.3
O46 C56 H56B 110.3
H56A C56 H56B 108.6
C56 C57 H57A 109.5
C56 C57 H57B 109.5
H57A C57 H57B 109.5
C56 C57 H57C 109.5
H57A C57 H57C 109.5
H57B C57 H57C 109.5

loop_
_geom_bond_atom_site_label_1
_geom_bond_atom_site_label_2
_geom_bond_distance
Cr1 C1 1.870(3)
Cr1 C2 1.878(3)
Cr1 C4 1.906(3)
Cr1 C3 1.917(3)
Cr1 C6 2.028(3)
Cr1 C5 2.032(2)
C1 O1 1.166(3)
C2 O2 1.153(3)
C3 O3 1.140(3)
C4 O4 1.143(3)
C5 O5 1.334(3)
C5 C8 1.442(4)
O5 C14 1.442(3)
C6 O6 1.338(3)
C6 C7 1.439(3)
O6 C16 1.465(3)
S1 C7 1.732(3)
S1 C10 1.737(2)
C7 C8 1.401(3)
C8 C9 1.436(3)
C9 N1 1.376(3)
C9 C10 1.387(4)
C10 C11 1.419(3)
C11 C12 1.378(4)
C11 H11 0.9500
C12 N1 1.371(4)
C12 H12 0.9500
N1 C13 1.460(3)
C13 H13A 0.9800
C13 H13B 0.9800
C13 H13C 0.9800
C14 C15 1.516(3)
C14 H14A 0.9900
C14 H14B 0.9900
C15 H15A 0.9800
C15 H15B 0.9800
C15 H15C 0.9800
C16 C17 1.499(4)
C16 H16A 0.9900
C16 H16B 0.9900
C17 H17A 0.9800
C17 H17B 0.9800
C17 H17C 0.9800
Cr21 C21 1.866(3)
Cr21 C22 1.885(3)
Cr21 C24 1.905(3)
Cr21 C23 1.912(3)
Cr21 C26 2.016(3)
Cr21 C25 2.032(2)
C21 O21 1.169(3)
C22 O22 1.153(3)
C23 O23 1.144(3)
C24 O24 1.149(3)
C25 O25 1.333(3)
C25 C28 1.448(4)
O25 C34 1.454(3)
C26 O26 1.345(3)
C26 C27 1.446(3)
O26 C36 1.460(3)
S21 C27 1.728(3)
S21 C30 1.740(2)
C27 C28 1.402(3)
C28 C29 1.431(3)
C29 N21 1.388(3)
C29 C30 1.393(4)
C30 C31 1.404(4)
C31 C32 1.367(4)
C31 H31 0.9500
C32 N21 1.362(4)
C32 H32 0.9500
N21 C33 1.463(3)
C33 H33A 0.9800
C33 H33B 0.9800
C33 H33C 0.9800
C34 C35 1.516(3)
C34 H34A 0.9900
C34 H34B 0.9900
C35 H35A 0.9800
C35 H35B 0.9800
C35 H35C 0.9800
C36 C37 1.506(4)
C36 H36A 0.9900
C36 H36B 0.9900
C37 H37A 0.9800
C37 H37B 0.9800
C37 H37C 0.9800
Cr41 C41 1.875(3)
Cr41 C42 1.882(3)
Cr41 C44 1.907(3)
Cr41 C43 1.919(3)
Cr41 C45 2.030(2)
Cr41 C46 2.028(3)
C41 O41 1.162(3)
C42 O42 1.152(3)
C43 O43 1.144(3)
C44 O44 1.143(3)
C45 O45 1.338(3)
C45 C48 1.429(4)
O45 C54 1.450(3)
C46 O46 1.343(3)
C46 C47 1.445(3)
O46 C56 1.492(3)
S41 C47 1.728(3)
S41 C50 1.736(2)
C47 C48 1.403(3)
C48 C49 1.441(3)
C49 N41 1.384(3)
C49 C50 1.388(4)
C50 C51 1.414(3)
C51 C52 1.364(4)
C51 H51 0.9500
C52 N41 1.368(4)
C52 H52 0.9500
N41 C53 1.458(3)
C53 H53A 0.9800
C53 H53B 0.9800
C53 H53C 0.9800
C54 C55 1.504(3)
C54 H54A 0.9900
C54 H54B 0.9900
C55 H55A 0.9800
C55 H55B 0.9800
C55 H55C 0.9800
C56 C57 1.462(4)
C56 H56A 0.9900
C56 H56B 0.9900
C57 H57A 0.9800
C57 H57B 0.9800
C57 H57C 0.9800

loop_
_geom_torsion_atom_site_label_1
_geom_torsion_atom_site_label_2
_geom_torsion_atom_site_label_3
_geom_torsion_atom_site_label_4
_geom_torsion
C2 Cr1 C5 O5 16.0(3)
C4 Cr1 C5 O5 106.7(3)
C3 Cr1 C5 O5 -79.8(3)
C6 Cr1 C5 O5 -169.1(3)
C2 Cr1 C5 C8 -167.6(2)
C4 Cr1 C5 C8 -77.0(2)
C3 Cr1 C5 C8 96.6(2)
C6 Cr1 C5 C8 7.24(19)
C8 C5 O5 C14 -179.7(2)
Cr1 C5 O5 C14 -3.2(4)
C1 Cr1 C6 O6 -0.7(3)
C4 Cr1 C6 O6 -93.6(3)
C3 Cr1 C6 O6 90.5(3)
C5 Cr1 C6 O6 175.8(3)
C1 Cr1 C6 C7 174.96(18)
C4 Cr1 C6 C7 82.03(18)
C3 Cr1 C6 C7 -93.82(18)
C5 Cr1 C6 C7 -8.51(18)
C7 C6 O6 C16 178.1(2)
Cr1 C6 O6 C16 -6.1(4)
O6 C6 C7 C8 -174.3(2)
Cr1 C6 C7 C8 8.8(3)
O6 C6 C7 S1 2.6(3)
Cr1 C6 C7 S1 -174.25(15)
C10 S1 C7 C8 0.0(2)
C10 S1 C7 C6 -177.0(2)
C6 C7 C8 C9 176.9(2)
S1 C7 C8 C9 -0.4(3)
C6 C7 C8 C5 -2.8(3)
S1 C7 C8 C5 179.80(18)
O5 C5 C8 C7 172.7(2)
Cr1 C5 C8 C7 -4.5(3)
O5 C5 C8 C9 -6.9(4)
Cr1 C5 C8 C9 175.8(3)
C7 C8 C9 N1 177.9(3)
C5 C8 C9 N1 -2.4(6)
C7 C8 C9 C10 0.8(3)
C5 C8 C9 C10 -179.5(3)
N1 C9 C10 C11 0.5(3)
C8 C9 C10 C11 178.5(2)
N1 C9 C10 S1 -178.81(16)
C8 C9 C10 S1 -0.8(3)
C7 S1 C10 C9 0.5(2)
C7 S1 C10 C11 -178.5(3)
C9 C10 C11 C12 -0.4(3)
S1 C10 C11 C12 178.7(2)
C10 C11 C12 N1 0.1(3)
C11 C12 N1 C9 0.2(3)
C11 C12 N1 C13 179.6(2)
C10 C9 N1 C12 -0.4(3)
C8 C9 N1 C12 -177.6(3)
C10 C9 N1 C13 -179.8(2)
C8 C9 N1 C13 3.0(5)
C5 O5 C14 C15 174.1(2)
C6 O6 C16 C17 175.1(2)
C22 Cr21 C25 O25 -13.8(3)
C24 Cr21 C25 O25 82.3(3)
C23 Cr21 C25 O25 -105.8(3)
C26 Cr21 C25 O25 170.6(3)
C22 Cr21 C25 C28 168.84(19)
C24 Cr21 C25 C28 -95.1(2)
C23 Cr21 C25 C28 76.9(2)
C26 Cr21 C25 C28 -6.77(19)
C28 C25 O25 C34 179.9(2)
Cr21 C25 O25 C34 2.5(4)
C21 Cr21 C26 O26 1.6(3)
C24 Cr21 C26 O26 -88.8(3)
C23 Cr21 C26 O26 93.9(3)
C25 Cr21 C26 O26 -174.9(3)
C21 Cr21 C26 C27 -175.15(19)
C24 Cr21 C26 C27 94.36(19)
C23 Cr21 C26 C27 -82.94(19)
C25 Cr21 C26 C27 8.32(18)
C27 C26 O26 C36 -176.4(2)
Cr21 C26 O26 C36 6.6(4)
O26 C26 C27 C28 173.4(2)
Cr21 C26 C27 C28 -8.9(3)
O26 C26 C27 S21 -4.4(3)
Cr21 C26 C27 S21 173.36(15)
C30 S21 C27 C28 -0.8(2)
C30 S21 C27 C26 177.0(2)
C26 C27 C28 C29 -176.5(2)
S21 C27 C28 C29 1.6(3)
C26 C27 C28 C25 3.3(3)
S21 C27 C28 C25 -178.68(18)
O25 C25 C28 C27 -174.2(2)
Cr21 C25 C28 C27 3.9(3)
O25 C25 C28 C29 5.4(4)
Cr21 C25 C28 C29 -176.5(3)
C27 C28 C29 N21 -179.2(3)
C25 C28 C29 N21 1.1(6)
C27 C28 C29 C30 -1.8(3)
C25 C28 C29 C30 178.6(3)
N21 C29 C30 C31 -0.5(3)
C28 C29 C30 C31 -178.7(2)
N21 C29 C30 S21 179.51(17)
C28 C29 C30 S21 1.2(3)
C27 S21 C30 C29 -0.3(2)
C27 S21 C30 C31 179.7(3)
C29 C30 C31 C32 0.5(3)
S21 C30 C31 C32 -179.5(3)
C30 C31 C32 N21 -0.3(3)
C31 C32 N21 C29 0.0(3)
C31 C32 N21 C33 -178.0(2)
C30 C29 N21 C32 0.3(3)
C28 C29 N21 C32 177.9(3)
C30 C29 N21 C33 178.3(2)
C28 C29 N21 C33 -4.2(5)
C25 O25 C34 C35 -173.3(2)
C26 O26 C36 C37 -177.0(2)
C42 Cr41 C45 O45 14.3(3)
C44 Cr41 C45 O45 104.7(3)
C43 Cr41 C45 O45 -81.0(3)
C46 Cr41 C45 O45 -169.9(3)
C42 Cr41 C45 C48 -166.7(2)
C44 Cr41 C45 C48 -76.3(2)
C43 Cr41 C45 C48 98.0(2)
C46 Cr41 C45 C48 9.13(19)
C48 C45 O45 C54 179.4(2)
Cr41 C45 O45 C54 -1.6(4)
C41 Cr41 C46 O46 -8.3(3)
C44 Cr41 C46 O46 -101.1(3)
C43 Cr41 C46 O46 83.1(3)
C45 Cr41 C46 O46 170.7(3)
C41 Cr41 C46 C47 169.95(19)
C44 Cr41 C46 C47 77.20(19)
C43 Cr41 C46 C47 -98.6(2)
C45 Cr41 C46 C47 -11.01(19)
C47 C46 O46 C56 174.2(2)
Cr41 C46 O46 C56 -7.5(4)
O46 C46 C47 C48 -169.5(2)
Cr41 C46 C47 C48 11.7(3)
O46 C46 C47 S41 7.9(3)
Cr41 C46 C47 S41 -170.94(16)
C50 S41 C47 C48 1.3(2)
C50 S41 C47 C46 -176.1(3)
C46 C47 C48 C45 -4.2(3)
S41 C47 C48 C45 178.05(19)
C46 C47 C48 C49 176.1(2)
S41 C47 C48 C49 -1.6(3)
O45 C45 C48 C47 173.9(2)
Cr41 C45 C48 C47 -5.3(3)
O45 C45 C48 C49 -6.6(4)
Cr41 C45 C48 C49 174.2(3)
C47 C48 C49 N41 177.9(3)
C45 C48 C49 N41 -1.7(6)
C47 C48 C49 C50 1.1(3)
C45 C48 C49 C50 -178.4(3)
N41 C49 C50 C51 0.0(3)
C48 C49 C50 C51 177.8(2)
N41 C49 C50 S41 -177.92(17)
C48 C49 C50 S41 -0.1(3)
C47 S41 C50 C49 -0.6(2)
C47 S41 C50 C51 -177.7(3)
C49 C50 C51 C52 0.1(3)
S41 C50 C51 C52 177.3(2)
C50 C51 C52 N41 -0.2(3)
C51 C52 N41 C49 0.2(3)
C51 C52 N41 C53 -179.0(2)
C50 C49 N41 C52 -0.2(3)
C48 C49 N41 C52 -177.1(3)
C50 C49 N41 C53 179.1(2)
C48 C49 N41 C53 2.1(5)
C45 O45 C54 C55 175.6(2)
C46 O46 C56 C57 95.4(3)
